data_4339344
loop_
_publ_author_name
'Biswas, Chaitali'
'Mukherjee, Pampa'
'Drew, Michael G. B.'
'G\'omez-Garc\'ia, Carlos J'
'Clemente-Juan, Juan M'
'Ghosh, Ashutosh'

_publ_section_title
;
 Anion-directed synthesis of metal-organic frameworks based on
 2-picolinate CuII complexes: a ferromagnetic alternating chain and two
 unprecedented ferromagnetic fish backbone chains.
;
_journal_issue 25
_journal_name_full 'Inorganic chemistry'
_journal_page_first 10771
_journal_page_last 10780
_journal_paper_doi 10.1021/ic701440x
_journal_volume 46
_journal_year 2007
_chemical_formula_sum 'C18 H16 Cu2 N4 O11'
_chemical_formula_weight 591.42
_chemical_name_systematic
; 

 ? 

;
_space_group_IT_number 14
_symmetry_cell_setting monoclinic
_symmetry_space_group_name_Hall '-P 2yn'
_symmetry_space_group_name_H-M 'P 1 21/n 1'
_atom_sites_solution_hydrogens geom
_atom_sites_solution_primary direct
_atom_sites_solution_secondary difmap
_audit_creation_method SHELXL-97
_cell_angle_alpha 90.00
_cell_angle_beta 99.095(4)
_cell_angle_gamma 90.00
_cell_formula_units_Z 4
_cell_length_a 6.9597(4)
_cell_length_b 15.7704(9)
_cell_length_c 19.2329(8)
_cell_measurement_temperature 150(2)
_cell_volume 2084.41(19)
_computing_cell_refinement 'Crysalis, Oxford Diffraction'
_computing_data_collection 'Crysalis, Oxford Diffraction'
_computing_data_reduction 'Crysalis, Oxford Diffraction'
_computing_molecular_graphics PLATON(Spek,2004)
_computing_structure_refinement 'SHELXL-97 (Sheldrick, 1997)'
_computing_structure_solution 'SHELXS-97 (Sheldrick, 1997)'
_diffrn_ambient_temperature 150(2)
_diffrn_measured_fraction_theta_full 0.978
_diffrn_measured_fraction_theta_max 0.978
_diffrn_measurement_device 'Oxford Diffaction X-Calibur System'
_diffrn_measurement_method '321 frames, counting time 10 s.'
_diffrn_radiation_monochromator graphite
_diffrn_radiation_source 'fine-focus sealed tube'
_diffrn_radiation_type MoK\a
_diffrn_radiation_wavelength 0.71073
_diffrn_reflns_av_R_equivalents 0.0564
_diffrn_reflns_av_sigmaI/netI 0.1212
_diffrn_reflns_limit_h_max 9
_diffrn_reflns_limit_h_min -9
_diffrn_reflns_limit_k_max 22
_diffrn_reflns_limit_k_min -21
_diffrn_reflns_limit_l_max 27
_diffrn_reflns_limit_l_min -17
_diffrn_reflns_number 13449
_diffrn_reflns_theta_full 30.00
_diffrn_reflns_theta_max 30.00
_diffrn_reflns_theta_min 2.50
_exptl_absorpt_coefficient_mu 2.113
_exptl_absorpt_correction_T_max 1.000
_exptl_absorpt_correction_T_min 0.785
_exptl_absorpt_correction_type empirical
_exptl_absorpt_process_details 'ABSPACK, Oxford Diffraction Ltd'
_exptl_crystal_colour black
_exptl_crystal_density_diffrn 1.885
_exptl_crystal_density_method 'not measured'
_exptl_crystal_description needle
_exptl_crystal_F_000 1192
_exptl_crystal_size_max 0.25
_exptl_crystal_size_mid 0.03
_exptl_crystal_size_min 0.03
_refine_diff_density_max 0.533
_refine_diff_density_min -0.687
_refine_diff_density_rms 0.112
_refine_ls_extinction_method none
_refine_ls_goodness_of_fit_ref 1.005
_refine_ls_hydrogen_treatment mixed
_refine_ls_matrix_type full
_refine_ls_number_parameters 328
_refine_ls_number_reflns 5946
_refine_ls_number_restraints 6
_refine_ls_restrained_S_all 1.005
_refine_ls_R_factor_all 0.1187
_refine_ls_R_factor_gt 0.0626
_refine_ls_shift/su_max 0.000
_refine_ls_shift/su_mean 0.000
_refine_ls_structure_factor_coef Fsqd
_refine_ls_weighting_details
;

_refine_ls_weighting_details 

  w=1/[\s^2^(Fo^2^)+(0.0322P)^2^+0.0000P] where P=(Fo^2^+2Fc^2^)/3 

;
_refine_ls_weighting_scheme calc
_refine_ls_wR_factor_gt 0.0908
_refine_ls_wR_factor_ref 0.1034
_reflns_number_gt 3577
_reflns_number_total 5946
_reflns_threshold_expression >2sigma(I)
_cod_data_source_file ic701440x-file004.cif
_cod_data_source_block 3
_cod_original_sg_symbol_H-M P21/n
_cod_database_code 4339344

loop_
_symmetry_equiv_pos_as_xyz
'x, y, z'
'-x+1/2, y+1/2, -z+1/2'
'-x, -y, -z'
'x-1/2, -y-1/2, z-1/2'

loop_
_atom_site_label
_atom_site_type_symbol
_atom_site_fract_x
_atom_site_fract_y
_atom_site_fract_z
_atom_site_U_iso_or_equiv
_atom_site_adp_type
_atom_site_occupancy
_atom_site_symmetry_multiplicity
_atom_site_calc_flag
_atom_site_refinement_flags
C12 C 1.3049(6) 0.3058(3) 0.21627(19) 0.0182(9) Uani 1 1 d .
C13 C 1.1735(6) 0.3749(3) 0.23664(18) 0.0162(9) Uani 1 1 d .
C14 C 1.2183(6) 0.4598(3) 0.23839(19) 0.0193(9) Uani 1 1 d .
H14 H 1.3391 0.4781 0.2295 0.023 Uiso 1 1 calc R
C15 C 1.0814(6) 0.5178(3) 0.2536(2) 0.0242(10) Uani 1 1 d .
H15 H 1.1088 0.5756 0.2549 0.029 Uiso 1 1 calc R
C16 C 0.9017(6) 0.4883(3) 0.2669(2) 0.0224(10) Uani 1 1 d .
H16 H 0.8060 0.5261 0.2760 0.027 Uiso 1 1 calc R
C17 C 0.8683(6) 0.4009(3) 0.26638(18) 0.0174(9) Uani 1 1 d .
H17 H 0.7498 0.3810 0.2762 0.021 Uiso 1 1 calc R
C27 C 0.6748(6) 0.0707(3) -0.0595(2) 0.0180(10) Uani 1 1 d .
H27 H 0.6233 0.0963 -0.1020 0.022 Uiso 1 1 calc R
C26 C 0.6862(6) -0.0165(3) -0.0567(2) 0.0202(10) Uani 1 1 d .
H26 H 0.6416 -0.0491 -0.0963 0.024 Uiso 1 1 calc R
C25 C 0.7659(6) -0.0546(3) 0.00643(19) 0.0205(10) Uani 1 1 d .
H25 H 0.7754 -0.1133 0.0098 0.025 Uiso 1 1 calc R
C24 C 0.8306(6) -0.0041(3) 0.0640(2) 0.0157(9) Uani 1 1 d .
H24 H 0.8854 -0.0282 0.1067 0.019 Uiso 1 1 calc R
C23 C 0.8128(6) 0.0823(3) 0.05719(19) 0.0129(9) Uani 1 1 d .
C22 C 0.8788(5) 0.1444(3) 0.11529(19) 0.0135(9) Uani 1 1 d .
C32 C 0.6141(6) 0.3439(3) -0.11154(19) 0.0151(9) Uani 1 1 d .
C33 C 0.6819(6) 0.4054(2) -0.05318(19) 0.0124(8) Uani 1 1 d .
C34 C 0.6838(6) 0.4925(3) -0.0610(2) 0.0209(10) Uani 1 1 d .
H34 H 0.6407 0.5177 -0.1044 0.025 Uiso 1 1 calc R
C35 C 0.7521(6) 0.5414(3) -0.0020(2) 0.0226(11) Uani 1 1 d .
H35 H 0.7601 0.6001 -0.0059 0.027 Uiso 1 1 calc R
C36 C 0.8078(6) 0.5025(3) 0.0623(2) 0.0217(10) Uani 1 1 d .
H36 H 0.8496 0.5345 0.1024 0.026 Uiso 1 1 calc R
C37 C 0.8004(6) 0.4159(3) 0.0659(2) 0.0216(10) Uani 1 1 d .
H37 H 0.8392 0.3897 0.1091 0.026 Uiso 1 1 calc R
N18 N 1.0017(5) 0.34500(19) 0.25209(16) 0.0138(7) Uani 1 1 d .
N28 N 0.7343(4) 0.1197(2) -0.00417(14) 0.0131(8) Uani 1 1 d .
N38 N 0.7395(5) 0.3677(2) 0.00948(16) 0.0160(8) Uani 1 1 d .
N51 N 0.0722(5) 0.2503(2) 0.90432(16) 0.0201(8) Uani 1 1 d .
O11 O 1.2516(4) 0.23020(18) 0.22496(14) 0.0194(6) Uani 1 1 d .
O13 O 1.4558(4) 0.32686(19) 0.19217(13) 0.0206(7) Uani 1 1 d .
O23 O 0.9527(4) 0.11594(17) 0.17381(12) 0.0147(6) Uani 1 1 d .
O21 O 0.8553(4) 0.22241(18) 0.10064(12) 0.0156(6) Uani 1 1 d .
O33 O 0.5598(4) 0.37238(18) -0.17212(13) 0.0177(6) Uani 1 1 d .
O31 O 0.6161(4) 0.26623(17) -0.09476(12) 0.0182(6) Uani 1 1 d .
O52 O 0.1135(5) 0.3177(2) 0.87624(15) 0.0388(9) Uani 1 1 d .
O53 O 0.0404(5) 0.18522(19) 0.86950(14) 0.0308(8) Uani 1 1 d .
O54 O 0.0645(4) 0.25047(19) 0.97001(13) 0.0218(7) Uani 1 1 d .
O100 O 0.7135(4) 0.20624(19) 0.24991(13) 0.0186(6) Uani 1 1 d D
H1 H 0.692(5) 0.200(2) 0.2926(11) 0.022 Uiso 1 1 d D
H2 H 0.640(5) 0.244(2) 0.2275(16) 0.022 Uiso 1 1 d D
O200 O 0.4354(4) 0.2405(2) 0.05645(14) 0.0276(7) Uani 1 1 d D
H3 H 0.443(5) 0.254(3) 0.1011(10) 0.033 Uiso 1 1 d D
H4 H 0.319(3) 0.247(3) 0.0350(17) 0.033 Uiso 1 1 d D
Cu1 Cu 0.98878(7) 0.21665(3) 0.24435(2) 0.01392(13) Uani 1 1 d .
Cu2 Cu 0.72564(7) 0.24372(3) 0.00363(2) 0.01611(13) Uani 1 1 d .

loop_
_atom_site_aniso_label
_atom_site_aniso_U_11
_atom_site_aniso_U_22
_atom_site_aniso_U_33
_atom_site_aniso_U_23
_atom_site_aniso_U_13
_atom_site_aniso_U_12
C12 0.015(2) 0.024(3) 0.0143(18) -0.0011(16) -0.0007(15) 0.0013(19)
C13 0.015(2) 0.024(3) 0.0099(18) -0.0008(16) 0.0024(15) 0.0012(19)
C14 0.025(2) 0.015(3) 0.016(2) 0.0010(16) 0.0017(17) -0.003(2)
C15 0.033(3) 0.018(3) 0.020(2) -0.0013(17) -0.0001(19) 0.002(2)
C16 0.028(3) 0.016(3) 0.023(2) -0.0034(17) 0.0036(18) 0.009(2)
C17 0.016(2) 0.020(3) 0.0166(19) -0.0039(16) 0.0027(16) -0.0015(19)
C27 0.023(2) 0.018(3) 0.0124(19) -0.0037(16) -0.0002(17) -0.002(2)
C26 0.021(2) 0.019(3) 0.020(2) -0.0068(17) -0.0002(18) -0.005(2)
C25 0.031(3) 0.011(2) 0.021(2) -0.0004(16) 0.005(2) 0.0004(19)
C24 0.017(2) 0.012(2) 0.0171(19) 0.0006(16) -0.0011(16) 0.0031(18)
C23 0.010(2) 0.015(2) 0.0130(18) -0.0003(16) 0.0008(15) 0.0021(17)
C22 0.010(2) 0.016(2) 0.0148(19) -0.0001(16) 0.0046(15) -0.0016(17)
C32 0.016(2) 0.015(2) 0.0140(19) -0.0026(16) 0.0019(16) 0.0005(18)
C33 0.018(2) 0.005(2) 0.0138(18) 0.0025(15) 0.0011(15) -0.0011(17)
C34 0.021(2) 0.026(3) 0.015(2) 0.0000(17) -0.0001(17) 0.001(2)
C35 0.028(3) 0.012(2) 0.027(2) -0.0024(18) 0.004(2) 0.002(2)
C36 0.028(3) 0.014(3) 0.021(2) -0.0066(17) -0.0016(19) 0.000(2)
C37 0.029(3) 0.020(3) 0.0137(19) 0.0003(17) -0.0033(18) 0.001(2)
N18 0.0156(17) 0.0099(18) 0.0147(15) -0.0003(14) -0.0018(13) 0.0001(16)
N28 0.0144(18) 0.0112(18) 0.0126(16) -0.0016(13) -0.0008(14) -0.0030(14)
N38 0.021(2) 0.0126(19) 0.0133(16) 0.0015(13) -0.0003(14) 0.0006(15)
N51 0.0250(18) 0.016(2) 0.0198(17) -0.0008(15) 0.0032(14) 0.0048(18)
O11 0.0161(14) 0.0111(17) 0.0313(15) -0.0002(12) 0.0042(12) -0.0005(13)
O13 0.0145(14) 0.0243(19) 0.0236(15) 0.0008(12) 0.0049(12) -0.0029(13)
O23 0.0182(15) 0.0144(16) 0.0106(12) 0.0000(11) -0.0007(11) 0.0007(13)
O21 0.0234(15) 0.0118(15) 0.0106(11) -0.0001(11) -0.0012(10) 0.0020(13)
O33 0.0232(16) 0.0176(17) 0.0108(13) 0.0000(11) -0.0014(11) -0.0012(13)
O31 0.0279(16) 0.0097(16) 0.0146(12) 0.0006(10) -0.0040(11) -0.0020(13)
O52 0.074(3) 0.014(2) 0.0329(18) -0.0028(14) 0.0236(17) -0.0122(18)
O53 0.055(2) 0.0129(18) 0.0239(16) -0.0042(13) 0.0045(15) -0.0047(17)
O54 0.0230(15) 0.0277(19) 0.0144(13) -0.0013(12) 0.0023(11) 0.0001(15)
O100 0.0147(14) 0.0223(19) 0.0188(14) 0.0024(12) 0.0029(11) 0.0045(13)
O200 0.0225(15) 0.037(2) 0.0223(15) -0.0088(14) 0.0000(12) 0.0026(16)
Cu1 0.0141(2) 0.0109(3) 0.0163(2) -0.00033(19) 0.00075(18) 0.0007(2)
Cu2 0.0251(3) 0.0101(3) 0.0112(2) 0.00015(18) -0.00332(18) 0.0004(2)

loop_
_atom_type_symbol
_atom_type_description
_atom_type_scat_dispersion_real
_atom_type_scat_dispersion_imag
_atom_type_scat_source
C C 0.0033 0.0016 'International Tables Vol C Tables 4.2.6.8 and 6.1.1.4'
H H 0.0000 0.0000 'International Tables Vol C Tables 4.2.6.8 and 6.1.1.4'
N N 0.0061 0.0033 'International Tables Vol C Tables 4.2.6.8 and 6.1.1.4'
O O 0.0106 0.0060 'International Tables Vol C Tables 4.2.6.8 and 6.1.1.4'
Cu Cu 0.3201 1.2651 'International Tables Vol C Tables 4.2.6.8 and 6.1.1.4'

loop_
_geom_angle_atom_site_label_1
_geom_angle_atom_site_label_2
_geom_angle_atom_site_label_3
_geom_angle
_geom_angle_site_symmetry_3
O13 C12 O11 125.1(4) .
O13 C12 C13 118.7(4) .
O11 C12 C13 116.2(4) .
N18 C13 C14 122.4(4) .
N18 C13 C12 113.3(4) .
C14 C13 C12 124.3(4) .
C13 C14 C15 119.2(4) .
C14 C15 C16 119.0(4) .
C15 C16 C17 118.7(4) .
N18 C17 C16 122.1(4) .
N28 C27 C26 122.7(4) .
C27 C26 C25 118.6(4) .
C24 C25 C26 119.1(4) .
C23 C24 C25 118.8(3) .
N28 C23 C24 122.2(3) .
N28 C23 C22 113.5(3) .
C24 C23 C22 124.3(3) .
O23 C22 O21 124.9(4) .
O23 C22 C23 118.2(4) .
O21 C22 C23 117.0(3) .
O33 C32 O31 125.1(3) .
O33 C32 C33 118.5(4) .
O31 C32 C33 116.4(3) .
N38 C33 C34 122.0(3) .
N38 C33 C32 113.4(3) .
C34 C33 C32 124.6(3) .
C33 C34 C35 118.0(4) .
C36 C35 C34 119.7(4) .
C37 C36 C35 118.8(4) .
N38 C37 C36 122.4(4) .
C17 N18 C13 118.5(4) .
C17 N18 Cu1 130.3(3) .
C13 N18 Cu1 111.1(3) .
C27 N28 C23 118.5(3) .
C27 N28 Cu2 129.2(3) .
C23 N28 Cu2 112.3(2) .
C37 N38 C33 119.1(4) .
C37 N38 Cu2 128.3(3) .
C33 N38 Cu2 112.6(2) .
O53 N51 O52 120.7(3) .
O53 N51 O54 120.8(4) .
O52 N51 O54 118.5(3) .
C12 O11 Cu1 115.7(3) .
C22 O23 Cu1 107.7(3) .
C22 O21 Cu2 113.6(2) .
C32 O33 Cu1 117.7(3) 4_565
C32 O31 Cu2 114.1(2) .
O11 Cu1 O100 171.99(11) .
O11 Cu1 N18 82.64(13) .
O100 Cu1 N18 96.47(13) .
O11 Cu1 O23 88.79(11) .
O100 Cu1 O23 87.30(11) .
N18 Cu1 O23 144.01(11) .
O11 Cu1 O33 95.98(11) 4_666
O100 Cu1 O33 90.93(11) 4_666
N18 Cu1 O33 126.79(11) 4_666
O23 Cu1 O33 88.76(10) 4_666
O31 Cu2 N38 83.26(12) .
O31 Cu2 N28 96.82(11) .
N38 Cu2 N28 175.13(14) .
O31 Cu2 O21 175.69(11) .
N38 Cu2 O21 96.02(12) .
N28 Cu2 O21 83.53(11) .
O31 Cu2 O200 100.82(11) .
N38 Cu2 O200 91.94(13) .
N28 Cu2 O200 92.82(12) .
O21 Cu2 O200 83.44(10) .

loop_
_geom_bond_atom_site_label_1
_geom_bond_atom_site_label_2
_geom_bond_distance
_geom_bond_site_symmetry_2
C12 O13 1.257(5) .
C12 O11 1.268(5) .
C12 C13 1.513(6) .
C13 N18 1.361(5) .
C13 C14 1.375(6) .
C14 C15 1.385(6) .
C15 C16 1.396(6) .
C16 C17 1.397(6) .
C17 N18 1.340(5) .
C27 N28 1.328(5) .
C27 C26 1.377(6) .
C26 C25 1.390(5) .
C25 C24 1.381(5) .
C24 C23 1.373(5) .
C23 N28 1.354(4) .
C23 C22 1.502(5) .
C22 O23 1.245(4) .
C22 O21 1.267(5) .
C32 O33 1.250(4) .
C32 O31 1.266(5) .
C32 C33 1.502(5) .
C33 N38 1.347(4) .
C33 C34 1.382(5) .
C34 C35 1.391(5) .
C35 C36 1.380(5) .
C36 C37 1.368(6) .
C37 N38 1.337(5) .
N18 Cu1 2.031(3) .
N28 Cu2 1.964(3) .
N38 Cu2 1.960(3) .
N51 O53 1.226(4) .
N51 O52 1.246(4) .
N51 O54 1.273(4) .
O11 Cu1 1.936(3) .
O23 Cu1 2.078(3) .
O21 Cu2 1.969(2) .
O33 Cu1 2.132(3) 4_565
O31 Cu2 1.958(2) .
O100 Cu1 1.942(3) .
O200 Cu2 2.401(3) .
Cu1 O33 2.132(3) 4_666
